data_7130176
loop_
_publ_author_name
'Batabyal, Monojit'
'Jain, Saket'
'Upadhyay, Aditya'
'Raju, Saravanan'
'Kumar, Sangit'

_publ_section_title
;
 A base-free copper-assisted synthesis of C2-symmetric spirotelluranes and
 biaryls based on divergent stoichiometry of Na2Te
;
_journal_name_full 'Chemical Communications'
_journal_paper_doi 10.1039/D2CC02181A
_journal_year 2022
_chemical_formula_moiety '4(C16 O6 Te)'
_chemical_formula_sum 'C16 H12 O6 Te'
_chemical_formula_weight 427.86
_space_group_crystal_system orthorhombic
_space_group_IT_number 29
_space_group_name_Hall 'P 2c -2ac'
_space_group_name_H-M_alt 'P c a 21'
_atom_sites_solution_hydrogens geom
_atom_sites_solution_primary dual
_audit_creation_method SHELXL-2018/3
_audit_update_record
;
2022-03-08 deposited with the CCDC.	2022-05-23 downloaded from the CCDC.
;
_cell_angle_alpha 90
_cell_angle_beta 90
_cell_angle_gamma 90
_cell_formula_units_Z 4
_cell_length_a 19.2430(14)
_cell_length_b 4.7234(3)
_cell_length_c 15.8545(12)
_cell_measurement_reflns_used 6237
_cell_measurement_temperature 140(2)
_cell_measurement_theta_max 27.81
_cell_measurement_theta_min 2.48
_cell_volume 1441.05(18)
_computing_molecular_graphics 'Olex2 (Dolomanov et al., 2009)'
_computing_publication_material 'Olex2 (Dolomanov et al., 2009)'
_computing_structure_refinement 'SHELXL-2018/3 (Sheldrick, 2018)'
_computing_structure_solution 'SHELXT 2018/2 (Sheldrick, 2018)'
_diffrn_ambient_temperature 140(2)
_diffrn_measured_fraction_theta_full 0.990
_diffrn_measured_fraction_theta_max 0.992
_diffrn_measurement_device_type 'Bruker APEX-II CCD'
_diffrn_measurement_method '\f and \w scans'
_diffrn_radiation_type MoK\a
_diffrn_radiation_wavelength 0.71073
_diffrn_reflns_av_R_equivalents 0.0764
_diffrn_reflns_av_unetI/netI 0.0722
_diffrn_reflns_Laue_measured_fraction_full 0.990
_diffrn_reflns_Laue_measured_fraction_max 0.992
_diffrn_reflns_limit_h_max 25
_diffrn_reflns_limit_h_min -25
_diffrn_reflns_limit_k_max 6
_diffrn_reflns_limit_k_min -6
_diffrn_reflns_limit_l_max 20
_diffrn_reflns_limit_l_min -20
_diffrn_reflns_number 14409
_diffrn_reflns_point_group_measured_fraction_full 0.987
_diffrn_reflns_point_group_measured_fraction_max 0.984
_diffrn_reflns_theta_full 25.242
_diffrn_reflns_theta_max 27.924
_diffrn_reflns_theta_min 2.476
_exptl_absorpt_coefficient_mu 2.095
_exptl_absorpt_correction_type none
_exptl_crystal_colour red
_exptl_crystal_density_diffrn 1.972
_exptl_crystal_description block
_exptl_crystal_F_000 832
_exptl_crystal_size_max 0.054
_exptl_crystal_size_mid 0.047
_exptl_crystal_size_min 0.041
_refine_diff_density_max 1.207
_refine_diff_density_min -1.938
_refine_diff_density_rms 0.152
_refine_ls_abs_structure_details
;
 Flack x determined using 977 quotients [(I+)-(I-)]/[(I+)+(I-)]
 (Parsons, Flack and Wagner, Acta Cryst. B69 (2013) 249-259).
;
_refine_ls_abs_structure_Flack 0.49(3)
_refine_ls_extinction_method none
_refine_ls_goodness_of_fit_ref 1.023
_refine_ls_hydrogen_treatment constr
_refine_ls_matrix_type full
_refine_ls_number_parameters 196
_refine_ls_number_reflns 3399
_refine_ls_number_restraints 1
_refine_ls_restrained_S_all 1.023
_refine_ls_R_factor_all 0.0821
_refine_ls_R_factor_gt 0.0515
_refine_ls_shift/su_max 0.000
_refine_ls_shift/su_mean 0.000
_refine_ls_structure_factor_coef Fsqd
_refine_ls_weighting_details 'w=1/[\s^2^(Fo^2^)+(0.0356P)^2^+8.8172P] where P=(Fo^2^+2Fc^2^)/3'
_refine_ls_weighting_scheme calc
_refine_ls_wR_factor_gt 0.1028
_refine_ls_wR_factor_ref 0.1149
_reflns_Friedel_coverage 0.914
_reflns_Friedel_fraction_full 0.984
_reflns_Friedel_fraction_max 0.977
_reflns_number_gt 2634
_reflns_number_total 3399
_reflns_threshold_expression 'I > 2\s(I)'
_cod_data_source_file d2cc02181a2.cif
_cod_data_source_block shelx_CCDC1
_cod_database_code 7130176
_shelx_shelxl_version_number 2018/3
_shelx_space_group_comment
;
The symmetry employed for this shelxl refinement is uniquely defined
by the following loop, which should always be used as a source of
symmetry information in preference to the above space-group names.
They are only intended as comments.
;

loop_
_space_group_symop_operation_xyz
'x, y, z'
'-x, -y, z+1/2'
'x+1/2, -y, z'
'-x+1/2, y, z+1/2'

loop_
_atom_site_label
_atom_site_type_symbol
_atom_site_fract_x
_atom_site_fract_y
_atom_site_fract_z
_atom_site_U_iso_or_equiv
_atom_site_adp_type
_atom_site_occupancy
_atom_site_site_symmetry_order
_atom_site_calc_flag
_atom_site_refinement_flags_posn
_atom_site_refinement_flags_adp
_atom_site_refinement_flags_occupancy
_atom_site_disorder_assembly
_atom_site_disorder_group
Te1 Te 0.37869(3) 0.91308(12) 0.50011(14) 0.0213(2) Uani 0.9002(17) 1 d . . P A 1
O6 O 0.1561(4) 0.038(2) 0.3923(6) 0.029(2) Uani 1 1 d . . . . .
O5 O 0.5922(4) 0.0028(16) 0.6090(6) 0.022(2) Uani 1 1 d . . . . .
O2 O 0.3161(4) 0.8459(18) 0.6070(5) 0.0287(19) Uani 1 1 d . . . . .
O1 O 0.4404(4) 0.8330(17) 0.3943(5) 0.0283(19) Uani 1 1 d . . . . .
O4 O 0.2272(4) 0.591(2) 0.6572(6) 0.037(2) Uani 1 1 d . . . . .
O3 O 0.5261(4) 0.555(3) 0.3455(6) 0.041(3) Uani 1 1 d . . . . .
C1 C 0.4472(3) 0.6150(13) 0.5499(4) 0.022(2) Uani 1 1 d G . . . .
C6 C 0.4487(3) 0.5076(14) 0.6315(4) 0.018(3) Uani 1 1 d G . . A .
H6 H 0.416648 0.574787 0.672379 0.021 Uiso 1 1 calc R U . . .
C5 C 0.4972(4) 0.3020(14) 0.6532(3) 0.023(3) Uani 1 1 d G . . A .
H5 H 0.498224 0.228536 0.708971 0.028 Uiso 1 1 calc R U . . .
C4 C 0.5441(3) 0.2037(13) 0.5933(4) 0.023(2) Uani 1 1 d G . . A .
C3 C 0.5426(3) 0.3111(15) 0.5117(4) 0.026(2) Uani 1 1 d G . . A 2
H3 H 0.574684 0.243943 0.470818 0.032 Uiso 1 1 calc R U . A 2
C2 C 0.4941(4) 0.5168(15) 0.4900(3) 0.021(3) Uani 1 1 d G . . A 2
C16 C 0.2655(6) 0.660(3) 0.5984(7) 0.024(3) Uani 1 1 d . . . . .
C15 C 0.1467(8) -0.037(3) 0.3071(9) 0.033(3) Uani 1 1 d . . . . .
H15A H 0.139901 0.134230 0.273254 0.049 Uiso 1 1 calc R U . . .
H15B H 0.105699 -0.159201 0.301945 0.049 Uiso 1 1 calc R U . . .
H15C H 0.187785 -0.138967 0.286906 0.049 Uiso 1 1 calc R U . . .
C11 C 0.2094(7) 0.335(3) 0.4911(11) 0.026(3) Uani 0.76 1 d . . P A 2
H11 H 0.177946 0.268203 0.532722 0.031 Uiso 0.76 1 calc R U P A 2
C7 C 0.4891(6) 0.635(3) 0.4026(7) 0.030(3) Uani 1 1 d . . . . .
C9 C 0.3067(4) 0.6288(18) 0.4521(5) 0.022(2) Uani 1 1 d G . . . .
C14 C 0.3036(4) 0.5236(16) 0.3703(4) 0.020(3) Uani 1 1 d G . . A .
H14 H 0.336154 0.586273 0.329218 0.024 Uiso 1 1 calc R U . . .
C13 C 0.2531(4) 0.3265(16) 0.3485(4) 0.025(3) Uani 1 1 d G . . A .
H13 H 0.251004 0.254591 0.292642 0.030 Uiso 1 1 calc R U . . .
C12 C 0.2055(4) 0.2348(19) 0.4086(6) 0.024(2) Uani 1 1 d G . . A .
C11A C 0.2085(6) 0.340(3) 0.4904(6) 0.026(3) Uani 0.24 1 d G . P A 1
H11A H 0.176025 0.277372 0.531435 0.031 Uiso 0.24 1 calc R U P A 1
C10A C 0.2591(7) 0.537(3) 0.5121(4) 0.018(3) Uani 0.24 1 d G . P A 1
C8 C 0.6030(7) -0.082(3) 0.6955(8) 0.033(3) Uani 1 1 d . . . . .
H8A H 0.641508 -0.217168 0.698342 0.050 Uiso 1 1 calc R U . . .
H8B H 0.560612 -0.170675 0.717220 0.050 Uiso 1 1 calc R U . . .
H8C H 0.614179 0.085145 0.729592 0.050 Uiso 1 1 calc R U . . .
C10 C 0.2586(7) 0.529(3) 0.5115(10) 0.018(3) Uani 0.76 1 d . . P A 2
Te1A Te 0.3743(3) 1.0981(13) 0.4925(7) 0.0213(2) Uani 0.0998(17) 1 d . . P A 2

loop_
_atom_site_aniso_label
_atom_site_aniso_U_11
_atom_site_aniso_U_22
_atom_site_aniso_U_33
_atom_site_aniso_U_23
_atom_site_aniso_U_13
_atom_site_aniso_U_12
Te1 0.0322(3) 0.0134(3) 0.0183(3) 0.0022(8) -0.0013(5) -0.0017(3)
O6 0.026(4) 0.050(6) 0.013(5) -0.006(4) -0.002(3) -0.012(4)
O5 0.024(4) 0.027(5) 0.015(5) 0.000(3) -0.001(3) 0.008(3)
O2 0.035(4) 0.025(4) 0.025(4) -0.008(4) -0.001(3) 0.002(4)
O1 0.035(4) 0.024(4) 0.025(4) 0.009(4) -0.006(3) -0.008(4)
O4 0.033(5) 0.056(6) 0.022(5) -0.010(5) 0.003(4) 0.008(5)
O3 0.038(4) 0.076(7) 0.010(4) 0.004(5) 0.008(4) 0.004(5)
C1 0.024(5) 0.018(6) 0.024(6) -0.003(5) -0.006(5) -0.007(5)
C6 0.023(6) 0.016(6) 0.014(7) -0.002(4) -0.003(5) -0.002(4)
C5 0.037(7) 0.018(6) 0.016(5) -0.005(5) 0.003(5) -0.003(5)
C4 0.023(5) 0.026(6) 0.019(5) -0.005(5) -0.004(4) -0.002(5)
C3 0.026(5) 0.037(6) 0.016(7) 0.003(6) 0.001(5) -0.006(5)
C2 0.025(4) 0.031(6) 0.006(6) -0.003(4) 0.001(6) -0.012(4)
C16 0.030(6) 0.024(6) 0.018(6) -0.006(5) 0.000(5) 0.008(5)
C15 0.034(6) 0.045(8) 0.020(6) -0.003(6) -0.004(5) 0.007(7)
C11 0.027(5) 0.037(6) 0.014(7) 0.013(6) 0.003(6) 0.005(4)
C7 0.031(6) 0.037(7) 0.022(6) 0.002(5) -0.007(5) -0.014(6)
C9 0.030(6) 0.018(6) 0.017(6) 0.006(4) -0.003(4) 0.005(5)
C14 0.029(6) 0.022(6) 0.010(7) 0.001(4) 0.006(5) 0.005(5)
C13 0.035(6) 0.027(6) 0.013(5) -0.002(5) -0.002(5) 0.002(5)
C12 0.024(5) 0.024(6) 0.023(6) -0.002(5) -0.005(4) 0.000(5)
C11A 0.027(5) 0.037(6) 0.014(7) 0.013(6) 0.003(6) 0.005(4)
C10A 0.020(4) 0.019(5) 0.016(8) -0.005(5) -0.003(6) 0.005(4)
C8 0.031(6) 0.044(8) 0.025(7) 0.004(7) -0.002(5) 0.004(7)
C10 0.020(4) 0.019(5) 0.016(8) -0.005(5) -0.003(6) 0.005(4)
Te1A 0.0322(3) 0.0134(3) 0.0183(3) 0.0022(8) -0.0013(5) -0.0017(3)

loop_
_atom_type_symbol
_atom_type_description
_atom_type_scat_dispersion_real
_atom_type_scat_dispersion_imag
_atom_type_scat_source
C C 0.0033 0.0016 'International Tables Vol C Tables 4.2.6.8 and 6.1.1.4'
H H 0.0000 0.0000 'International Tables Vol C Tables 4.2.6.8 and 6.1.1.4'
O O 0.0106 0.0060 'International Tables Vol C Tables 4.2.6.8 and 6.1.1.4'
Te Te -0.5308 1.6751 'International Tables Vol C Tables 4.2.6.8 and 6.1.1.4'

loop_
_geom_angle_atom_site_label_1
_geom_angle_atom_site_label_2
_geom_angle_atom_site_label_3
_geom_angle
_geom_angle_site_symmetry_1
_geom_angle_site_symmetry_3
_geom_angle_publ_flag
C9 Te1 C1 97.2(3) . . ?
C9 Te1 O1 88.1(3) . . ?
C1 Te1 O1 79.8(3) . . ?
C9 Te1 O2 79.4(3) . . ?
C1 Te1 O2 87.4(3) . . ?
O1 Te1 O2 160.9(3) . . ?
C12 O6 C15 116.6(10) . . ?
C4 O5 C8 117.9(9) . . ?
C16 O2 Te1 116.2(7) . . ?
C16 O2 Te1A 125.9(7) . . ?
C7 O1 Te1 116.6(7) . . ?
C7 O1 Te1A 133.3(7) . . ?
C6 C1 C2 120.0 . . ?
C6 C1 Te1 127.8(4) . . ?
C5 C6 C1 120.0 . . ?
C5 C6 H6 120.0 . . ?
C1 C6 H6 120.0 . . ?
C4 C5 C6 120.0 . . ?
C4 C5 H5 120.0 . . ?
C6 C5 H5 120.0 . . ?
O5 C4 C5 123.8(6) . . ?
O5 C4 C3 116.2(6) . . ?
C5 C4 C3 120.0 . . ?
C2 C3 C4 120.0 . . ?
C2 C3 H3 120.0 . . ?
C4 C3 H3 120.0 . . ?
C3 C2 C1 120.0 . . ?
C3 C2 C7 122.2(7) . . ?
C1 C2 C7 117.8(7) . . ?
O4 C16 O2 122.7(11) . . ?
O4 C16 C10A 122.8(11) . . ?
O2 C16 C10A 114.5(9) . . ?
O4 C16 C10 121.8(11) . . ?
O2 C16 C10 115.5(10) . . ?
O6 C15 H15A 109.5 . . ?
O6 C15 H15B 109.5 . . ?
H15A C15 H15B 109.5 . . ?
O6 C15 H15C 109.5 . . ?
H15A C15 H15C 109.5 . . ?
H15B C15 H15C 109.5 . . ?
C10 C11 C12 119.5(13) . . ?
C10 C11 H11 120.3 . . ?
C12 C11 H11 120.3 . . ?
O3 C7 O1 123.9(11) . . ?
O3 C7 C2 122.6(12) . . ?
O1 C7 C2 113.5(10) . . ?
C14 C9 C10A 120.0 . . ?
C14 C9 C10 118.6(7) . . ?
C14 C9 Te1 127.0(5) . . ?
C10A C9 Te1 113.0(5) . . ?
C9 C14 C13 120.0 . . ?
C9 C14 H14 120.0 . . ?
C13 C14 H14 120.0 . . ?
C14 C13 C12 120.0 . . ?
C14 C13 H13 120.0 . . ?
C12 C13 H13 120.0 . . ?
O6 C12 C11A 116.9(7) . . ?
O6 C12 C13 123.1(7) . . ?
C11A C12 C13 120.0 . . ?
O6 C12 C11 116.8(9) . . ?
C13 C12 C11 120.1(7) . . ?
C10A C11A C12 120.0 . . ?
C10A C11A H11A 120.0 . . ?
C12 C11A H11A 120.0 . . ?
C11A C10A C9 120.0 . . ?
C11A C10A C16 123.1(8) . . ?
C9 C10A C16 116.9(8) . . ?
O5 C8 H8A 109.5 . . ?
O5 C8 H8B 109.5 . . ?
H8A C8 H8B 109.5 . . ?
O5 C8 H8C 109.5 . . ?
H8A C8 H8C 109.5 . . ?
H8B C8 H8C 109.5 . . ?
C11 C10 C9 121.8(14) . . ?
C11 C10 C16 123.6(13) . . ?
C9 C10 C16 114.6(11) . . ?
O1 Te1A O2 118.5(3) . . ?

loop_
_geom_bond_atom_site_label_1
_geom_bond_atom_site_label_2
_geom_bond_distance
_geom_bond_site_symmetry_2
_geom_bond_publ_flag
Te1 C9 2.075(6) . ?
Te1 C1 2.084(5) . ?
Te1 O1 2.089(8) . ?
Te1 O2 2.102(8) . ?
O6 C12 1.353(10) . ?
O6 C15 1.409(15) . ?
O5 C4 1.348(9) . ?
O5 C8 1.444(15) . ?
O2 C16 1.318(14) . ?
O2 Te1A 2.443(13) . ?
O1 C7 1.332(15) . ?
O1 Te1A 2.368(13) . ?
O4 C16 1.232(14) . ?
O3 C7 1.211(15) . ?
C1 C6 1.3900 . ?
C1 C2 1.3900 . ?
C6 C5 1.3900 . ?
C6 H6 0.9500 . ?
C5 C4 1.3900 . ?
C5 H5 0.9500 . ?
C4 C3 1.3900 . ?
C3 C2 1.3900 . ?
C3 H3 0.9500 . ?
C2 C7 1.497(12) . ?
C16 C10A 1.492(12) . ?
C16 C10 1.517(18) . ?
C15 H15A 0.9800 . ?
C15 H15B 0.9800 . ?
C15 H15C 0.9800 . ?
C11 C10 1.356(19) . ?
C11 C12 1.39(2) . ?
C11 H11 0.9500 . ?
C9 C14 1.3900 . ?
C9 C10A 1.3900 . ?
C9 C10 1.403(17) . ?
C14 C13 1.3900 . ?
C14 H14 0.9500 . ?
C13 C12 1.3900 . ?
C13 H13 0.9500 . ?
C12 C11A 1.3900 . ?
C11A C10A 1.3900 . ?
C11A H11A 0.9500 . ?
C8 H8A 0.9800 . ?
C8 H8B 0.9800 . ?
C8 H8C 0.9800 . ?

loop_
_geom_hbond_atom_site_label_D
_geom_hbond_atom_site_label_H
_geom_hbond_atom_site_label_A
_geom_hbond_distance_DH
_geom_hbond_distance_HA
_geom_hbond_distance_DA
_geom_hbond_angle_DHA
_geom_hbond_site_symmetry_A
_geom_hbond_publ_flag
C5 H5 O3 0.95 2.44 3.154(11) 132.0 2_665 yes
C3^b H3^b O6 0.95 2.40 3.329(10) 164.1 3 yes
C15 H15B O3 0.98 2.51 3.426(19) 154.8 3_455 yes
C11^b H11^b O5 0.95 2.41 3.336(17) 163.9 3_455 yes
C11A^a H11A^a O5 0.95 2.42 3.342(10) 163.1 3_455 yes
C8 H8A O4 0.98 2.50 3.445(18) 161.2 3 yes

loop_
_geom_torsion_atom_site_label_1
_geom_torsion_atom_site_label_2
_geom_torsion_atom_site_label_3
_geom_torsion_atom_site_label_4
_geom_torsion
_geom_torsion_site_symmetry_1
_geom_torsion_site_symmetry_2
_geom_torsion_site_symmetry_3
_geom_torsion_site_symmetry_4
_geom_torsion_publ_flag
C2 C1 C6 C5 0.0 . . . . ?
Te1 C1 C6 C5 178.1(5) . . . . ?
C1 C6 C5 C4 0.0 . . . . ?
C8 O5 C4 C5 -10.3(12) . . . . ?
C8 O5 C4 C3 170.4(8) . . . . ?
C6 C5 C4 O5 -179.3(8) . . . . ?
C6 C5 C4 C3 0.0 . . . . ?
O5 C4 C3 C2 179.3(7) . . . . ?
C5 C4 C3 C2 0.0 . . . . ?
C4 C3 C2 C1 0.0 . . . . ?
C4 C3 C2 C7 -178.6(8) . . . . ?
C6 C1 C2 C3 0.0 . . . . ?
C6 C1 C2 C7 178.6(8) . . . . ?
Te1 O2 C16 O4 176.4(9) . . . . ?
Te1A O2 C16 O4 -162.0(9) . . . . ?
Te1 O2 C16 C10A -2.6(13) . . . . ?
Te1A O2 C16 C10 19.7(14) . . . . ?
Te1 O1 C7 O3 175.9(10) . . . . ?
Te1A O1 C7 O3 -166.7(10) . . . . ?
Te1A O1 C7 C2 13.4(15) . . . . ?
C3 C2 C7 O3 1.2(15) . . . . ?
C1 C2 C7 O3 -177.4(10) . . . . ?
C3 C2 C7 O1 -178.9(7) . . . . ?
C1 C2 C7 O1 2.5(12) . . . . ?
C10A C9 C14 C13 0.0 . . . . ?
C10 C9 C14 C13 0.9(12) . . . . ?
Te1 C9 C14 C13 178.0(7) . . . . ?
C9 C14 C13 C12 0.0 . . . . ?
C15 O6 C12 C11A 171.1(10) . . . . ?
C15 O6 C12 C13 -10.6(15) . . . . ?
C15 O6 C12 C11 172.5(13) . . . . ?
C14 C13 C12 O6 -178.3(9) . . . . ?
C14 C13 C12 C11A 0.0 . . . . ?
C14 C13 C12 C11 -1.5(13) . . . . ?
C10 C11 C12 O6 179.0(11) . . . . ?
C10 C11 C12 C13 2.0(19) . . . . ?
O6 C12 C11A C10A 178.4(9) . . . . ?
C13 C12 C11A C10A 0.0 . . . . ?
C12 C11A C10A C9 0.0 . . . . ?
C12 C11A C10A C16 179.8(14) . . . . ?
C14 C9 C10A C11A 0.0 . . . . ?
Te1 C9 C10A C11A -178.3(6) . . . . ?
C14 C9 C10A C16 -179.8(13) . . . . ?
Te1 C9 C10A C16 1.9(11) . . . . ?
O4 C16 C10A C11A 1.6(16) . . . . ?
O2 C16 C10A C11A -179.3(7) . . . . ?
O4 C16 C10A C9 -178.6(10) . . . . ?
O2 C16 C10A C9 0.5(15) . . . . ?
C12 C11 C10 C9 -1(2) . . . . ?
C12 C11 C10 C16 177.6(14) . . . . ?
C14 C9 C10 C11 -0.3(18) . . . . ?
C14 C9 C10 C16 -179.1(8) . . . . ?
O4 C16 C10 C11 2(2) . . . . ?
O2 C16 C10 C11 -179.8(11) . . . . ?
O4 C16 C10 C9 -179.3(12) . . . . ?
O2 C16 C10 C9 -1.0(17) . . . . ?
